data_7718520
loop_
_publ_author_name
'Shee, Uday'
'Khutia, Biswajit'
'Ray, Sneha'
'Ghosh, Sumona'
'Rajak, Kajal Krishna'

_publ_section_title
;
 Highly efficient photocatalytic reduction of CO<sub>2</sub> to CO under
 visible light using rhenium benzo[<i>d</i>]oxazole complexes.
;
_journal_issue 18
_journal_name_full 'Dalton transactions (Cambridge, England : 2003)'
_journal_page_first 7294
_journal_page_last 7305
_journal_paper_doi 10.1039/d4dt03400g
_journal_volume 54
_journal_year 2025
_chemical_formula_moiety 'C22.75 H24 Cl N2 O4 Re, C23 H24 Cl N2 O4 Re'
_chemical_formula_sum 'C45.75 H48 Cl2 N4 O8 Re2'
_chemical_formula_weight 1225.18
_chemical_name_systematic US14_RE
_space_group_crystal_system monoclinic
_space_group_IT_number 14
_space_group_name_Hall '-P 2ybc'
_space_group_name_H-M_alt 'P 1 21/c 1'
_atom_sites_solution_hydrogens geom
_atom_sites_solution_primary iterative
_audit_creation_date 2024-05-15
_audit_creation_method
;
Olex2 1.5
(compiled 2024.02.16 svn.r378c4104 for OlexSys, GUI svn.r6928)
;
_audit_update_record
;
2024-05-15 deposited with the CCDC.	2025-03-26 downloaded from the CCDC.
;
_cell_angle_alpha 90
_cell_angle_beta 105.713(2)
_cell_angle_gamma 90
_cell_formula_units_Z 4
_cell_length_a 16.2390(11)
_cell_length_b 11.9393(8)
_cell_length_c 26.1931(17)
_cell_measurement_reflns_used 9607
_cell_measurement_temperature 273.15
_cell_measurement_theta_max 25.55
_cell_measurement_theta_min 1.779
_cell_volume 4888.6(6)
_computing_cell_refinement 'SAINT V8.38A (Bruker, 2018)'
_computing_data_reduction 'SAINT V8.38A (Bruker, 2018)'
_computing_molecular_graphics 'Olex2 1.5 (Dolomanov et al., 2009)'
_computing_publication_material 'Olex2 1.5 (Dolomanov et al., 2009)'
_computing_structure_refinement 'XL  (Sheldrick, 2008)'
_computing_structure_solution 'olex2.solve 1.5 (Bourhis et al., 2015)'
_diffrn_ambient_temperature 273.15
_diffrn_measured_fraction_theta_full 0.997
_diffrn_measured_fraction_theta_max 0.994
_diffrn_measurement_device_type 'Bruker APEX-II CCD'
_diffrn_measurement_method '\f and \w scans'
_diffrn_radiation_type MoK\a
_diffrn_radiation_wavelength 0.71073
_diffrn_reflns_av_R_equivalents 0.0818
_diffrn_reflns_av_unetI/netI 0.0343
_diffrn_reflns_Laue_measured_fraction_full 0.997
_diffrn_reflns_Laue_measured_fraction_max 0.994
_diffrn_reflns_limit_h_max 19
_diffrn_reflns_limit_h_min -19
_diffrn_reflns_limit_k_max 14
_diffrn_reflns_limit_k_min -14
_diffrn_reflns_limit_l_max 31
_diffrn_reflns_limit_l_min -31
_diffrn_reflns_number 127716
_diffrn_reflns_point_group_measured_fraction_full 0.997
_diffrn_reflns_point_group_measured_fraction_max 0.994
_diffrn_reflns_theta_full 25.242
_diffrn_reflns_theta_max 25.849
_diffrn_reflns_theta_min 1.779
_diffrn_source_current 0.95
_diffrn_source_power 0.0475
_diffrn_source_voltage 50.0
_diffrn_standards_number 0
_exptl_absorpt_coefficient_mu 5.110
_exptl_absorpt_correction_T_max 0.7453
_exptl_absorpt_correction_T_min 0.4224
_exptl_absorpt_correction_type none
_exptl_absorpt_process_details
;
SADABS-2016/2 (Bruker,2016/2) was used for absorption correction.
wR2(int) was 0.1866 before and 0.1022 after correction.
The Ratio of minimum to maximum transmission is 0.5668.
The \l/2 correction factor is Not present.
;
_exptl_crystal_colour 'clear light red'
_exptl_crystal_colour_lustre clear
_exptl_crystal_colour_modifier light
_exptl_crystal_colour_primary red
_exptl_crystal_density_diffrn 1.665
_exptl_crystal_description block
_exptl_crystal_F_000 2394
_exptl_crystal_size_max 0.3
_exptl_crystal_size_mid 0.2
_exptl_crystal_size_min 0.2
_refine_diff_density_max 1.726
_refine_diff_density_min -1.087
_refine_diff_density_rms 0.083
_refine_ls_extinction_method none
_refine_ls_goodness_of_fit_ref 1.056
_refine_ls_hydrogen_treatment constr
_refine_ls_matrix_type full
_refine_ls_number_parameters 571
_refine_ls_number_reflns 9396
_refine_ls_number_restraints 0
_refine_ls_restrained_S_all 1.056
_refine_ls_R_factor_all 0.0386
_refine_ls_R_factor_gt 0.0316
_refine_ls_shift/su_max 0.003
_refine_ls_shift/su_mean 0.000
_refine_ls_structure_factor_coef Fsqd
_refine_ls_weighting_details 'w=1/[\s^2^(Fo^2^)+(0.0262P)^2^+8.6728P] where P=(Fo^2^+2Fc^2^)/3'
_refine_ls_weighting_scheme calc
_refine_ls_wR_factor_gt 0.0762
_refine_ls_wR_factor_ref 0.0800
_reflns_Friedel_coverage 0.000
_reflns_number_gt 8195
_reflns_number_total 9396
_reflns_threshold_expression 'I > 2\s(I)'
_cod_data_source_file d4dt03400g3.cif
_cod_data_source_block us_a
_cod_depositor_comments 'Adding full bibliography for 7718520--7718524.cif.'
_cod_database_code 7718520
_shelx_shelxl_version_number 2016/6
_shelx_space_group_comment
;
The symmetry employed for this shelxl refinement is uniquely defined
by the following loop, which should always be used as a source of
symmetry information in preference to the above space-group names.
They are only intended as comments.
;
_shelx_estimated_absorpt_t_max 0.428
_shelx_estimated_absorpt_t_min 0.309
_olex2_refinement_description
;
1. Fixed Uiso
 At 1.2 times of:
  All C(H) groups
 At 1.5 times of:
  All C(H,H,H) groups
2. Others
 Fixed Sof: C00X(0.75)
3.a Aromatic/amide H refined with riding coordinates:
 C00M(H00M), C00N(H00N), C00O(H00O), C00R(H00R), C00S(H00S), C00U(H00U),
 C010(H010), C014(H014), C016(H016), C019(H019), C01A(H01Q), C01E(H01E)
3.b Idealised Me refined as rotating group:
 C01D(H01R,H01S,H01T), C01F(H01U,H01V,H01W), C01G(H01A,H01B,H01C), C01I(H01X,
 H01Y,H), C01J(H01Z,HA,HB), C01K(H01,HC,HD), C01L(H01D,H01F,H01G), C01M(H01H,
 H01I,H01J), C01N(H1,HE,HF), C01O(H01K,H01L,H01M), C01P(H01N,H01O,H01P), C5(H5A,
 H5B,H5C)
;
_olex2_submission_special_instructions 'No special instructions were received'

loop_
_space_group_symop_operation_xyz
'x, y, z'
'-x, y+1/2, -z+1/2'
'-x, -y, -z'
'x, -y-1/2, z-1/2'

loop_
_atom_site_label
_atom_site_type_symbol
_atom_site_fract_x
_atom_site_fract_y
_atom_site_fract_z
_atom_site_U_iso_or_equiv
_atom_site_adp_type
_atom_site_occupancy
_atom_site_site_symmetry_order
_atom_site_calc_flag
_atom_site_refinement_flags_posn
_atom_site_refinement_flags_adp
_atom_site_refinement_flags_occupancy
_atom_site_disorder_assembly
_atom_site_disorder_group
Re01 Re 0.19678(2) 1.06530(2) 0.32457(2) 0.04884(7) Uani 1 1 d . . . . .
Re02 Re 0.17602(2) 0.37305(2) 0.55297(2) 0.05884(7) Uani 1 1 d . . . . .
Cl03 Cl 0.07509(10) 0.94918(14) 0.27673(6) 0.0792(4) Uani 1 1 d . . . . .
Cl04 Cl 0.05158(11) 0.29236(13) 0.48637(6) 0.0799(4) Uani 1 1 d . . . . .
O005 O 0.12853(19) 0.0995(3) 0.64392(12) 0.0498(7) Uani 1 1 d . . . . .
O006 O 0.2664(2) 0.7447(3) 0.38911(13) 0.0582(8) Uani 1 1 d . . . . .
N007 N 0.1572(2) 1.0035(3) 0.39400(15) 0.0505(9) Uani 1 1 d . . . . .
N008 N 0.2596(3) 0.9044(3) 0.34364(15) 0.0492(9) Uani 1 1 d . . . . .
N009 N 0.0848(3) 0.3852(3) 0.60218(16) 0.0534(9) Uani 1 1 d . . . . .
N00A N 0.1801(2) 0.2115(3) 0.59201(15) 0.0517(9) Uani 1 1 d . . . . .
C00B C 0.1722(3) 0.8918(4) 0.40449(19) 0.0492(10) Uani 1 1 d . . . . .
C00C C 0.2133(3) -0.0723(4) 0.63658(18) 0.0479(10) Uani 1 1 d . . . . .
C00D C 0.1287(3) 0.2017(4) 0.62200(18) 0.0501(11) Uani 1 1 d . . . . .
C00E C 0.2293(3) 0.8459(4) 0.37667(19) 0.0516(11) Uani 1 1 d . . . . .
O00F O 0.3525(3) 1.1948(4) 0.3874(2) 0.1061(17) Uani 1 1 d . . . . .
C00G C 0.1878(3) 0.0381(4) 0.62554(17) 0.0462(10) Uani 1 1 d . . . . .
C00H C 0.0753(3) 0.2924(4) 0.62974(18) 0.0498(10) Uani 1 1 d . . . . .
O00I O 0.0986(3) 1.2869(4) 0.3102(2) 0.1098(18) Uani 1 1 d . . . . .
O00J O 0.2426(4) 1.1206(5) 0.2218(2) 0.1152(19) Uani 1 1 d . . . . .
C00K C 0.1772(3) -0.1494(4) 0.6723(2) 0.0591(12) Uani 1 1 d . . . . .
C00L C 0.3245(3) 0.8389(3) 0.33291(18) 0.0466(10) Uani 1 1 d . . . . .
C00M C 0.1424(3) 0.8353(5) 0.4411(2) 0.0644(14) Uani 1 1 d . . . . .
H00M H 0.152049 0.758849 0.446479 0.077 Uiso 1 1 calc R U . . .
C00N C 0.1144(3) 1.0585(5) 0.4230(2) 0.0617(13) Uani 1 1 d . . . . .
H00N H 0.103965 1.134630 0.416804 0.074 Uiso 1 1 calc R U . . .
C00O C 0.3802(3) 0.8600(4) 0.30261(18) 0.0506(11) Uani 1 1 d . . . . .
H00O H 0.376168 0.925608 0.282950 0.061 Uiso 1 1 calc R U . . .
O00P O 0.3236(3) 0.4822(5) 0.6340(2) 0.1162(18) Uani 1 1 d . . . . .
C00Q C 0.2946(3) 1.1455(4) 0.3640(3) 0.0640(14) Uani 1 1 d . . . . .
C00R C 0.0850(4) 1.0070(5) 0.4616(2) 0.0718(15) Uani 1 1 d . . . . .
H00R H 0.056857 1.048588 0.481798 0.086 Uiso 1 1 calc R U . . .
C00S C 0.2762(3) -0.1051(4) 0.61215(19) 0.0535(11) Uani 1 1 d . . . . .
H00S H 0.296224 -0.178288 0.617690 0.064 Uiso 1 1 calc R U . . .
C00T C 0.3285(3) 0.7406(4) 0.36124(18) 0.0536(11) Uani 1 1 d . . . . .
C00U C 0.0212(3) 0.2868(5) 0.6625(2) 0.0631(13) Uani 1 1 d . . . . .
H00U H 0.016227 0.221799 0.680996 0.076 Uiso 1 1 calc R U . . .
C00V C 0.2210(3) 0.1080(4) 0.59331(17) 0.0476(10) Uani 1 1 d . . . . .
C00W C 0.4426(3) 0.7802(4) 0.30227(19) 0.0557(12) Uani 1 1 d . . . . .
C00X C 0.5082(4) 0.7981(5) 0.2712(2) 0.0443(13) Uani 0.75 1 d . . P . .
C00Y C 0.2263(3) 1.0987(5) 0.2611(2) 0.0682(15) Uani 1 1 d . . . . .
C00Z C 0.1330(3) 1.2029(5) 0.3151(2) 0.0716(15) Uani 1 1 d . . . . .
C010 C 0.0378(4) 0.4749(5) 0.6059(2) 0.0685(15) Uani 1 1 d . . . . .
H010 H 0.041571 0.538658 0.586274 0.082 Uiso 1 1 calc R U . . .
O011 O 0.3020(5) 0.3158(5) 0.4888(3) 0.161(3) Uani 1 1 d . . . . .
C012 C 0.3843(3) -0.0784(5) 0.5573(2) 0.0624(13) Uani 1 1 d . . . . .
C013 C 0.3880(4) 0.6561(4) 0.3625(2) 0.0613(13) Uani 1 1 d . . . . .
C014 C 0.2828(3) 0.0716(4) 0.56996(19) 0.0540(11) Uani 1 1 d . . . . .
H014 H 0.304146 0.118470 0.548228 0.065 Uiso 1 1 calc R U . . .
C015 C 0.3117(3) -0.0368(4) 0.58003(18) 0.0527(11) Uani 1 1 d . . . . .
C016 C 0.0972(4) 0.8948(5) 0.4702(2) 0.0753(16) Uani 1 1 d . . . . .
H016 H 0.075496 0.858629 0.495263 0.090 Uiso 1 1 calc R U . . .
O017 O 0.1517(4) 0.6029(4) 0.5005(3) 0.147(3) Uani 1 1 d . . . . .
C018 C 0.3889(5) 0.5481(5) 0.3945(2) 0.0773(18) Uani 1 1 d . . . . .
C019 C -0.0165(4) 0.4746(6) 0.6384(3) 0.0833(18) Uani 1 1 d . . . . .
H019 H -0.047597 0.538682 0.641062 0.100 Uiso 1 1 calc R U . . .
C01A C -0.0249(4) 0.3817(6) 0.6665(3) 0.0816(18) Uani 1 1 d . . . . .
H01Q H -0.061553 0.382154 0.688366 0.098 Uiso 1 1 calc R U . . .
C01B C 0.2690(5) 0.4389(5) 0.6053(3) 0.0786(17) Uani 1 1 d . . . . .
C01C C 0.1596(5) 0.5169(6) 0.5198(3) 0.0884(19) Uani 1 1 d . . . . .
C01D C 0.2115(5) -0.2693(5) 0.6726(3) 0.108(3) Uani 1 1 d . . . . .
H01R H 0.183664 -0.317122 0.692248 0.161 Uiso 1 1 calc R U . . .
H01S H 0.272079 -0.269708 0.688909 0.161 Uiso 1 1 calc R U . . .
H01T H 0.200347 -0.296143 0.636813 0.161 Uiso 1 1 calc R U . . .
C01E C 0.4435(4) 0.6817(4) 0.3318(2) 0.0638(14) Uani 1 1 d . . . . .
H01E H 0.485007 0.628625 0.330822 0.077 Uiso 1 1 calc R U . . .
C01F C 0.0805(4) -0.1530(6) 0.6534(3) 0.097(2) Uani 1 1 d . . . . .
H01U H 0.063225 -0.187181 0.618948 0.145 Uiso 1 1 calc R U . . .
H01V H 0.058276 -0.078178 0.651354 0.145 Uiso 1 1 calc R U . . .
H01W H 0.058767 -0.195995 0.677855 0.145 Uiso 1 1 calc R U . . .
C01G C 0.3995(5) 0.5778(6) 0.4525(2) 0.096(2) Uani 1 1 d . . . . .
H01A H 0.449919 0.622612 0.465253 0.145 Uiso 1 1 calc R U . . .
H01B H 0.404749 0.510342 0.473048 0.145 Uiso 1 1 calc R U . . .
H01C H 0.350369 0.619146 0.455600 0.145 Uiso 1 1 calc R U . . .
C01H C 0.2533(5) 0.3394(6) 0.5128(3) 0.096(2) Uani 1 1 d . . . . .
C01I C 0.3703(5) -0.0407(8) 0.5005(2) 0.113(3) Uani 1 1 d . . . . .
H01X H 0.311415 -0.051782 0.481429 0.170 Uiso 1 1 calc R U . . .
H01Y H 0.406126 -0.083682 0.484075 0.170 Uiso 1 1 calc R U . . .
H H 0.384407 0.037251 0.499806 0.170 Uiso 1 1 calc R U . . .
C01J C 0.2070(5) -0.1032(7) 0.7289(3) 0.103(2) Uani 1 1 d . . . . .
H01Z H 0.184248 -0.148679 0.752100 0.155 Uiso 1 1 calc R U . . .
HA H 0.187025 -0.027617 0.729452 0.155 Uiso 1 1 calc R U . . .
HB H 0.268345 -0.104268 0.740660 0.155 Uiso 1 1 calc R U . . .
C01K C 0.4673(4) -0.0308(8) 0.5915(3) 0.113(3) Uani 1 1 d . . . . .
H01 H 0.462875 0.049270 0.592971 0.169 Uiso 1 1 calc R U . . .
HC H 0.513254 -0.050386 0.576636 0.169 Uiso 1 1 calc R U . . .
HD H 0.478416 -0.061028 0.626700 0.169 Uiso 1 1 calc R U . . .
C01L C 0.4634(6) 0.4726(6) 0.3916(3) 0.128(3) Uani 1 1 d . . . . .
H01D H 0.460215 0.457131 0.355161 0.191 Uiso 1 1 calc R U . . .
H01F H 0.460337 0.403599 0.409832 0.191 Uiso 1 1 calc R U . . .
H01G H 0.516435 0.509605 0.408008 0.191 Uiso 1 1 calc R U . . .
C01M C 0.3027(6) 0.4863(6) 0.3735(3) 0.121(3) Uani 1 1 d . . . . .
H01H H 0.256775 0.534564 0.376236 0.182 Uiso 1 1 calc R U . . .
H01I H 0.302524 0.419926 0.394219 0.182 Uiso 1 1 calc R U . . .
H01J H 0.295154 0.465908 0.337093 0.182 Uiso 1 1 calc R U . . .
C01N C 0.3920(7) -0.2059(7) 0.5600(4) 0.154(4) Uani 1 1 d . . . . .
H1 H 0.397726 -0.230365 0.595658 0.231 Uiso 1 1 calc R U . . .
HE H 0.441429 -0.228621 0.549133 0.231 Uiso 1 1 calc R U . . .
HF H 0.341712 -0.238759 0.536756 0.231 Uiso 1 1 calc R U . . .
C01O C 0.5134(9) 0.9130(10) 0.2571(6) 0.211(7) Uani 1 1 d . . . . .
H01K H 0.567240 0.926381 0.249579 0.316 Uiso 1 1 calc R U . . .
H01L H 0.508805 0.959971 0.285935 0.316 Uiso 1 1 calc R U . . .
H01M H 0.467614 0.929925 0.226197 0.316 Uiso 1 1 calc R U . . .
C01P C 0.4902(8) 0.7284(13) 0.2258(5) 0.234(9) Uani 1 1 d . . . . .
H01N H 0.446245 0.762162 0.197920 0.352 Uiso 1 1 calc R U . . .
H01O H 0.471030 0.656536 0.234411 0.352 Uiso 1 1 calc R U . . .
H01P H 0.541002 0.719177 0.214175 0.352 Uiso 1 1 calc R U . . .
C5 C 0.5948(6) 0.7784(14) 0.3058(5) 0.209(7) Uani 1 1 d . . . . .
H5A H 0.610853 0.701921 0.302426 0.314 Uiso 1 1 calc R U . . .
H5B H 0.595594 0.793032 0.341988 0.314 Uiso 1 1 calc R U . . .
H5C H 0.634531 0.827304 0.295628 0.314 Uiso 1 1 calc R U . . .

loop_
_atom_site_aniso_label
_atom_site_aniso_U_11
_atom_site_aniso_U_22
_atom_site_aniso_U_33
_atom_site_aniso_U_23
_atom_site_aniso_U_13
_atom_site_aniso_U_12
Re01 0.04592(11) 0.04241(10) 0.06025(12) 0.01323(8) 0.01792(8) 0.00837(8)
Re02 0.07180(15) 0.04593(11) 0.06245(13) 0.01541(9) 0.02443(10) 0.00639(9)
Cl03 0.0690(9) 0.0918(10) 0.0682(8) 0.0141(8) 0.0039(7) -0.0167(8)
Cl04 0.1027(12) 0.0650(8) 0.0648(8) 0.0013(7) 0.0103(8) 0.0065(8)
O005 0.0488(17) 0.0508(17) 0.0549(18) 0.0118(15) 0.0230(14) 0.0088(14)
O006 0.079(2) 0.0410(17) 0.0593(19) 0.0108(15) 0.0268(18) 0.0126(16)
N007 0.046(2) 0.051(2) 0.057(2) 0.0115(18) 0.0173(17) 0.0107(17)
N008 0.056(2) 0.0383(18) 0.056(2) 0.0068(17) 0.0190(18) 0.0096(17)
N009 0.056(2) 0.048(2) 0.055(2) -0.0044(18) 0.0118(19) 0.0078(18)
N00A 0.053(2) 0.051(2) 0.057(2) 0.0124(18) 0.0254(19) 0.0102(18)
C00B 0.047(2) 0.047(2) 0.053(3) 0.009(2) 0.013(2) 0.004(2)
C00C 0.044(2) 0.049(2) 0.049(2) 0.010(2) 0.009(2) 0.006(2)
C00D 0.052(3) 0.049(2) 0.053(3) 0.007(2) 0.021(2) 0.006(2)
C00E 0.061(3) 0.036(2) 0.058(3) 0.008(2) 0.018(2) 0.007(2)
O00F 0.068(3) 0.072(3) 0.164(5) -0.014(3) 0.006(3) -0.003(2)
C00G 0.041(2) 0.051(2) 0.047(2) 0.006(2) 0.0120(19) 0.0074(19)
C00H 0.049(3) 0.052(3) 0.049(2) 0.002(2) 0.014(2) 0.005(2)
O00I 0.101(3) 0.078(3) 0.160(5) 0.044(3) 0.051(3) 0.056(3)
O00J 0.114(4) 0.150(5) 0.100(4) 0.048(3) 0.061(3) 0.012(4)
C00K 0.053(3) 0.057(3) 0.071(3) 0.018(3) 0.022(2) 0.008(2)
C00L 0.054(3) 0.035(2) 0.050(2) 0.0004(18) 0.013(2) 0.0057(19)
C00M 0.065(3) 0.057(3) 0.076(3) 0.020(3) 0.026(3) 0.004(3)
C00N 0.055(3) 0.063(3) 0.073(3) 0.012(3) 0.028(3) 0.015(2)
C00O 0.061(3) 0.039(2) 0.051(3) 0.004(2) 0.013(2) 0.006(2)
O00P 0.086(3) 0.111(4) 0.139(5) 0.005(4) 0.009(3) -0.022(3)
C00Q 0.053(3) 0.041(2) 0.101(4) 0.006(3) 0.026(3) 0.005(2)
C00R 0.068(3) 0.077(4) 0.083(4) 0.013(3) 0.041(3) 0.019(3)
C00S 0.050(3) 0.051(3) 0.057(3) 0.005(2) 0.009(2) 0.012(2)
C00T 0.072(3) 0.040(2) 0.051(3) 0.003(2) 0.020(2) 0.008(2)
C00U 0.061(3) 0.073(3) 0.059(3) -0.004(3) 0.022(2) 0.004(3)
C00V 0.046(2) 0.051(2) 0.046(2) 0.008(2) 0.0134(19) 0.005(2)
C00W 0.061(3) 0.053(3) 0.052(3) -0.004(2) 0.014(2) 0.006(2)
C00X 0.045(3) 0.049(3) 0.042(3) 0.002(3) 0.018(2) 0.010(3)
C00Y 0.058(3) 0.067(3) 0.084(4) 0.022(3) 0.026(3) 0.012(3)
C00Z 0.053(3) 0.075(4) 0.091(4) 0.026(3) 0.027(3) 0.016(3)
C010 0.072(4) 0.051(3) 0.077(4) -0.005(3) 0.011(3) 0.014(3)
O011 0.230(8) 0.126(5) 0.196(6) 0.052(5) 0.175(6) 0.037(5)
C012 0.057(3) 0.078(4) 0.056(3) -0.002(3) 0.023(2) 0.020(3)
C013 0.087(4) 0.043(2) 0.054(3) 0.001(2) 0.019(3) 0.016(3)
C014 0.056(3) 0.061(3) 0.050(3) 0.012(2) 0.023(2) 0.009(2)
C015 0.048(3) 0.062(3) 0.048(2) 0.004(2) 0.012(2) 0.010(2)
C016 0.073(4) 0.087(4) 0.080(4) 0.025(3) 0.043(3) 0.011(3)
O017 0.177(6) 0.074(3) 0.195(6) 0.085(4) 0.057(5) 0.021(4)
C018 0.121(5) 0.049(3) 0.068(3) 0.018(3) 0.036(4) 0.032(3)
C019 0.082(4) 0.072(4) 0.098(5) -0.020(4) 0.027(4) 0.023(3)
C01A 0.079(4) 0.091(5) 0.082(4) -0.021(4) 0.034(3) 0.017(4)
C01B 0.076(4) 0.060(3) 0.102(5) 0.008(3) 0.028(4) -0.002(3)
C01C 0.096(5) 0.073(4) 0.100(5) 0.029(4) 0.032(4) 0.008(4)
C01D 0.109(6) 0.069(4) 0.163(7) 0.055(5) 0.067(5) 0.029(4)
C01E 0.085(4) 0.050(3) 0.058(3) 0.003(2) 0.023(3) 0.026(3)
C01F 0.057(4) 0.093(5) 0.139(6) 0.036(5) 0.025(4) -0.003(3)
C01G 0.137(6) 0.088(5) 0.066(4) 0.024(3) 0.031(4) 0.042(4)
C01H 0.128(6) 0.069(4) 0.106(5) 0.037(4) 0.059(5) 0.005(4)
C01I 0.087(5) 0.197(9) 0.063(4) 0.012(5) 0.034(4) 0.055(5)
C01J 0.132(7) 0.113(6) 0.070(4) 0.029(4) 0.034(4) -0.006(5)
C01K 0.055(4) 0.186(9) 0.097(5) -0.029(5) 0.019(3) 0.031(5)
C01L 0.198(9) 0.077(5) 0.133(7) 0.051(5) 0.089(7) 0.082(6)
C01M 0.173(9) 0.053(4) 0.127(7) 0.025(4) 0.021(6) -0.009(5)
C01N 0.217(11) 0.088(6) 0.209(11) 0.001(6) 0.146(9) 0.058(7)
C01O 0.247(14) 0.170(11) 0.309(17) 0.071(11) 0.235(14) 0.059(10)
C01P 0.224(13) 0.348(19) 0.199(11) -0.187(13) 0.171(11) -0.172(13)
C5 0.086(6) 0.38(2) 0.169(10) 0.109(12) 0.053(7) 0.017(9)

loop_
_atom_type_symbol
_atom_type_description
_atom_type_scat_dispersion_real
_atom_type_scat_dispersion_imag
_atom_type_scat_source
C C 0.0033 0.0016 'International Tables Vol C Tables 4.2.6.8 and 6.1.1.4'
H H 0.0000 0.0000 'International Tables Vol C Tables 4.2.6.8 and 6.1.1.4'
Cl Cl 0.1484 0.1585 'International Tables Vol C Tables 4.2.6.8 and 6.1.1.4'
N N 0.0061 0.0033 'International Tables Vol C Tables 4.2.6.8 and 6.1.1.4'
O O 0.0106 0.0060 'International Tables Vol C Tables 4.2.6.8 and 6.1.1.4'
Re Re -1.0185 7.2310 'International Tables Vol C Tables 4.2.6.8 and 6.1.1.4'

loop_
_geom_angle_atom_site_label_1
_geom_angle_atom_site_label_2
_geom_angle_atom_site_label_3
_geom_angle
_geom_angle_site_symmetry_1
_geom_angle_site_symmetry_3
_geom_angle_publ_flag
N007 Re01 Cl03 81.87(11) . . ?
N008 Re01 Cl03 83.18(11) . . ?
N008 Re01 N007 74.86(14) . . ?
C00Q Re01 Cl03 175.85(16) . . ?
C00Q Re01 N007 96.1(2) . . ?
C00Q Re01 N008 92.80(18) . . ?
C00Q Re01 C00Z 89.0(2) . . ?
C00Y Re01 Cl03 91.78(19) . . ?
C00Y Re01 N007 172.2(2) . . ?
C00Y Re01 N008 99.99(19) . . ?
C00Y Re01 C00Q 89.9(3) . . ?
C00Y Re01 C00Z 87.9(2) . . ?
C00Z Re01 Cl03 94.89(19) . . ?
C00Z Re01 N007 97.1(2) . . ?
C00Z Re01 N008 171.93(19) . . ?
N009 Re02 Cl04 83.62(11) . . ?
N00A Re02 Cl04 84.34(11) . . ?
N00A Re02 N009 74.03(14) . . ?
C01B Re02 Cl04 177.8(2) . . ?
C01B Re02 N009 94.5(2) . . ?
C01B Re02 N00A 96.3(2) . . ?
C01C Re02 Cl04 92.4(2) . . ?
C01C Re02 N009 99.9(2) . . ?
C01C Re02 N00A 173.4(2) . . ?
C01C Re02 C01B 86.7(3) . . ?
C01H Re02 Cl04 93.6(3) . . ?
C01H Re02 N009 171.4(2) . . ?
C01H Re02 N00A 97.7(2) . . ?
C01H Re02 C01B 88.4(3) . . ?
C01H Re02 C01C 88.3(3) . . ?
C00D O005 C00G 104.3(3) . . ?
C00E O006 C00T 104.1(4) . . ?
C00B N007 Re01 114.4(3) . . ?
C00N N007 Re01 128.0(3) . . ?
C00N N007 C00B 117.2(4) . . ?
C00E N008 Re01 112.8(3) . . ?
C00E N008 C00L 105.9(4) . . ?
C00L N008 Re01 141.3(3) . . ?
C00H N009 Re02 116.5(3) . . ?
C010 N009 Re02 125.5(4) . . ?
C010 N009 C00H 117.9(5) . . ?
C00D N00A Re02 114.9(3) . . ?
C00D N00A C00V 106.6(4) . . ?
C00V N00A Re02 138.5(3) . . ?
N007 C00B C00E 112.0(4) . . ?
C00M C00B N007 123.0(5) . . ?
C00M C00B C00E 124.7(4) . . ?
C00G C00C C00K 123.6(4) . . ?
C00G C00C C00S 112.5(4) . . ?
C00S C00C C00K 123.8(4) . . ?
O005 C00D C00H 123.5(4) . . ?
N00A C00D O005 114.5(4) . . ?
N00A C00D C00H 122.0(4) . . ?
O006 C00E C00B 121.8(4) . . ?
N008 C00E O006 114.4(4) . . ?
N008 C00E C00B 122.9(4) . . ?
C00C C00G O005 128.4(4) . . ?
C00C C00G C00V 123.5(4) . . ?
C00V C00G O005 108.1(4) . . ?
N009 C00H C00D 112.5(4) . . ?
N009 C00H C00U 123.5(4) . . ?
C00U C00H C00D 124.0(5) . . ?
C01D C00K C00C 111.3(5) . . ?
C01F C00K C00C 110.5(4) . . ?
C01F C00K C01D 108.6(5) . . ?
C01F C00K C01J 110.8(6) . . ?
C01J C00K C00C 107.5(5) . . ?
C01J C00K C01D 108.2(6) . . ?
C00O C00L N008 131.3(4) . . ?
C00O C00L C00T 121.5(4) . . ?
C00T C00L N008 107.2(4) . . ?
C00B C00M H00M 120.9 . . ?
C00B C00M C016 118.3(5) . . ?
C016 C00M H00M 120.9 . . ?
N007 C00N H00N 118.8 . . ?
N007 C00N C00R 122.5(5) . . ?
C00R C00N H00N 118.8 . . ?
C00L C00O H00O 121.0 . . ?
C00L C00O C00W 118.1(4) . . ?
C00W C00O H00O 121.0 . . ?
O00F C00Q Re01 179.1(5) . . ?
C00N C00R H00R 120.1 . . ?
C016 C00R C00N 119.8(5) . . ?
C016 C00R H00R 120.1 . . ?
C00C C00S H00S 117.3 . . ?
C00C C00S C015 125.5(4) . . ?
C015 C00S H00S 117.3 . . ?
C00L C00T O006 108.4(4) . . ?
C00L C00T C013 124.1(5) . . ?
C013 C00T O006 127.4(4) . . ?
C00H C00U H00U 121.4 . . ?
C01A C00U C00H 117.2(6) . . ?
C01A C00U H00U 121.4 . . ?
C00G C00V N00A 106.5(4) . . ?
C014 C00V N00A 131.7(4) . . ?
C014 C00V C00G 121.8(4) . . ?
C00O C00W C00X 121.6(5) . . ?
C00O C00W C01E 117.9(5) . . ?
C01E C00W C00X 120.6(5) . . ?
C01O C00X C00W 111.9(5) . . ?
C01O C00X C5 101.5(10) . . ?
C01P C00X C00W 110.6(6) . . ?
C01P C00X C01O 111.1(10) . . ?
C01P C00X C5 111.6(9) . . ?
C5 C00X C00W 109.8(6) . . ?
O00J C00Y Re01 178.4(5) . . ?
O00I C00Z Re01 176.9(6) . . ?
N009 C010 H010 119.5 . . ?
N009 C010 C019 121.1(6) . . ?
C019 C010 H010 119.5 . . ?
C01I C012 C015 111.0(4) . . ?
C01I C012 C01K 110.1(6) . . ?
C01I C012 C01N 109.3(6) . . ?
C01K C012 C015 107.6(4) . . ?
C01K C012 C01N 107.4(7) . . ?
C01N C012 C015 111.5(5) . . ?
C00T C013 C018 121.7(5) . . ?
C00T C013 C01E 112.4(4) . . ?
C01E C013 C018 125.9(5) . . ?
C00V C014 H014 121.2 . . ?
C015 C014 C00V 117.5(4) . . ?
C015 C014 H014 121.2 . . ?
C00S C015 C012 121.7(4) . . ?
C014 C015 C00S 119.2(4) . . ?
C014 C015 C012 119.1(5) . . ?
C00M C016 H016 120.4 . . ?
C00R C016 C00M 119.1(5) . . ?
C00R C016 H016 120.4 . . ?
C013 C018 C01M 109.4(5) . . ?
C01G C018 C013 109.3(5) . . ?
C01G C018 C01L 108.1(6) . . ?
C01G C018 C01M 108.2(6) . . ?
C01L C018 C013 111.0(5) . . ?
C01L C018 C01M 110.7(6) . . ?
C010 C019 H019 119.6 . . ?
C01A C019 C010 120.8(6) . . ?
C01A C019 H019 119.6 . . ?
C00U C01A H01Q 120.2 . . ?
C019 C01A C00U 119.5(6) . . ?
C019 C01A H01Q 120.2 . . ?
O00P C01B Re02 176.1(6) . . ?
O017 C01C Re02 178.6(8) . . ?
C00K C01D H01R 109.5 . . ?
C00K C01D H01S 109.5 . . ?
C00K C01D H01T 109.5 . . ?
H01R C01D H01S 109.5 . . ?
H01R C01D H01T 109.5 . . ?
H01S C01D H01T 109.5 . . ?
C00W C01E H01E 117.0 . . ?
C013 C01E C00W 126.1(5) . . ?
C013 C01E H01E 117.0 . . ?
C00K C01F H01U 109.5 . . ?
C00K C01F H01V 109.5 . . ?
C00K C01F H01W 109.5 . . ?
H01U C01F H01V 109.5 . . ?
H01U C01F H01W 109.5 . . ?
H01V C01F H01W 109.5 . . ?
C018 C01G H01A 109.5 . . ?
C018 C01G H01B 109.5 . . ?
C018 C01G H01C 109.5 . . ?
H01A C01G H01B 109.5 . . ?
H01A C01G H01C 109.5 . . ?
H01B C01G H01C 109.5 . . ?
O011 C01H Re02 178.0(6) . . ?
C012 C01I H01X 109.5 . . ?
C012 C01I H01Y 109.5 . . ?
C012 C01I H 109.5 . . ?
H01X C01I H01Y 109.5 . . ?
H01X C01I H 109.5 . . ?
H01Y C01I H 109.5 . . ?
C00K C01J H01Z 109.5 . . ?
C00K C01J HA 109.5 . . ?
C00K C01J HB 109.5 . . ?
H01Z C01J HA 109.5 . . ?
H01Z C01J HB 109.5 . . ?
HA C01J HB 109.5 . . ?
C012 C01K H01 109.5 . . ?
C012 C01K HC 109.5 . . ?
C012 C01K HD 109.5 . . ?
H01 C01K HC 109.5 . . ?
H01 C01K HD 109.5 . . ?
HC C01K HD 109.5 . . ?
C018 C01L H01D 109.5 . . ?
C018 C01L H01F 109.5 . . ?
C018 C01L H01G 109.5 . . ?
H01D C01L H01F 109.5 . . ?
H01D C01L H01G 109.5 . . ?
H01F C01L H01G 109.5 . . ?
C018 C01M H01H 109.5 . . ?
C018 C01M H01I 109.5 . . ?
C018 C01M H01J 109.5 . . ?
H01H C01M H01I 109.5 . . ?
H01H C01M H01J 109.5 . . ?
H01I C01M H01J 109.5 . . ?
C012 C01N H1 109.5 . . ?
C012 C01N HE 109.5 . . ?
C012 C01N HF 109.5 . . ?
H1 C01N HE 109.5 . . ?
H1 C01N HF 109.5 . . ?
HE C01N HF 109.5 . . ?
C00X C01O H01K 109.5 . . ?
C00X C01O H01L 109.5 . . ?
C00X C01O H01M 109.5 . . ?
H01K C01O H01L 109.5 . . ?
H01K C01O H01M 109.5 . . ?
H01L C01O H01M 109.5 . . ?
C00X C01P H01N 109.5 . . ?
C00X C01P H01O 109.5 . . ?
C00X C01P H01P 109.5 . . ?
H01N C01P H01O 109.5 . . ?
H01N C01P H01P 109.5 . . ?
H01O C01P H01P 109.5 . . ?
C00X C5 H5A 109.5 . . ?
C00X C5 H5B 109.5 . . ?
C00X C5 H5C 109.5 . . ?
H5A C5 H5B 109.5 . . ?
H5A C5 H5C 109.5 . . ?
H5B C5 H5C 109.5 . . ?

loop_
_geom_bond_atom_site_label_1
_geom_bond_atom_site_label_2
_geom_bond_distance
_geom_bond_site_symmetry_2
_geom_bond_publ_flag
Re01 Cl03 2.4609(15) . ?
Re01 N007 2.213(4) . ?
Re01 N008 2.170(4) . ?
Re01 C00Q 1.902(6) . ?
Re01 C00Y 1.892(6) . ?
Re01 C00Z 1.922(6) . ?
Re02 Cl04 2.4791(16) . ?
Re02 N009 2.216(4) . ?
Re02 N00A 2.176(4) . ?
Re02 C01B 1.911(8) . ?
Re02 C01C 1.910(6) . ?
Re02 C01H 1.887(8) . ?
O005 C00D 1.349(5) . ?
O005 C00G 1.395(5) . ?
O006 C00E 1.350(5) . ?
O006 C00T 1.397(6) . ?
N007 C00B 1.370(6) . ?
N007 C00N 1.333(6) . ?
N008 C00E 1.308(6) . ?
N008 C00L 1.400(6) . ?
N009 C00H 1.353(6) . ?
N009 C010 1.334(6) . ?
N00A C00D 1.296(6) . ?
N00A C00V 1.399(6) . ?
C00B C00E 1.434(7) . ?
C00B C00M 1.365(7) . ?
C00C C00G 1.389(6) . ?
C00C C00K 1.538(7) . ?
C00C C00S 1.401(7) . ?
C00D C00H 1.436(6) . ?
O00F C00Q 1.137(7) . ?
C00G C00V 1.395(6) . ?
C00H C00U 1.387(7) . ?
O00I C00Z 1.138(6) . ?
O00J C00Y 1.160(7) . ?
C00K C01D 1.536(8) . ?
C00K C01F 1.513(7) . ?
C00K C01J 1.533(9) . ?
C00L C00O 1.378(6) . ?
C00L C00T 1.380(6) . ?
C00M H00M 0.9300 . ?
C00M C016 1.388(8) . ?
C00N H00N 0.9300 . ?
C00N C00R 1.376(7) . ?
C00O H00O 0.9300 . ?
C00O C00W 1.394(6) . ?
O00P C01B 1.122(8) . ?
C00R H00R 0.9300 . ?
C00R C016 1.365(8) . ?
C00S H00S 0.9300 . ?
C00S C015 1.402(7) . ?
C00T C013 1.391(7) . ?
C00U H00U 0.9300 . ?
C00U C01A 1.377(8) . ?
C00V C014 1.380(6) . ?
C00W C00X 1.519(7) . ?
C00W C01E 1.406(7) . ?
C00X C01O 1.430(12) . ?
C00X C01P 1.417(10) . ?
C00X C5 1.472(11) . ?
C010 H010 0.9300 . ?
C010 C019 1.381(9) . ?
O011 C01H 1.170(8) . ?
C012 C015 1.540(7) . ?
C012 C01I 1.512(8) . ?
C012 C01K 1.513(9) . ?
C012 C01N 1.527(9) . ?
C013 C018 1.537(7) . ?
C013 C01E 1.395(8) . ?
C014 H014 0.9300 . ?
C014 C015 1.377(7) . ?
C016 H016 0.9300 . ?
O017 C01C 1.137(7) . ?
C018 C01G 1.522(8) . ?
C018 C01L 1.527(9) . ?
C018 C01M 1.546(10) . ?
C019 H019 0.9300 . ?
C019 C01A 1.359(9) . ?
C01A H01Q 0.9300 . ?
C01D H01R 0.9600 . ?
C01D H01S 0.9600 . ?
C01D H01T 0.9600 . ?
C01E H01E 0.9300 . ?
C01F H01U 0.9600 . ?
C01F H01V 0.9600 . ?
C01F H01W 0.9600 . ?
C01G H01A 0.9600 . ?
C01G H01B 0.9600 . ?
C01G H01C 0.9600 . ?
C01I H01X 0.9600 . ?
C01I H01Y 0.9600 . ?
C01I H 0.9600 . ?
C01J H01Z 0.9600 . ?
C01J HA 0.9600 . ?
C01J HB 0.9600 . ?
C01K H01 0.9600 . ?
C01K HC 0.9600 . ?
C01K HD 0.9600 . ?
C01L H01D 0.9600 . ?
C01L H01F 0.9600 . ?
C01L H01G 0.9600 . ?
C01M H01H 0.9600 . ?
C01M H01I 0.9600 . ?
C01M H01J 0.9600 . ?
C01N H1 0.9600 . ?
C01N HE 0.9600 . ?
C01N HF 0.9600 . ?
C01O H01K 0.9600 . ?
C01O H01L 0.9600 . ?
C01O H01M 0.9600 . ?
C01P H01N 0.9600 . ?
C01P H01O 0.9600 . ?
C01P H01P 0.9600 . ?
C5 H5A 0.9600 . ?
C5 H5B 0.9600 . ?
C5 H5C 0.9600 . ?

loop_
_geom_torsion_atom_site_label_1
_geom_torsion_atom_site_label_2
_geom_torsion_atom_site_label_3
_geom_torsion_atom_site_label_4
_geom_torsion
_geom_torsion_site_symmetry_1
_geom_torsion_site_symmetry_2
_geom_torsion_site_symmetry_3
_geom_torsion_site_symmetry_4
_geom_torsion_publ_flag
Re01 N007 C00B C00E 14.6(5) . . . . ?
Re01 N007 C00B C00M -171.2(4) . . . . ?
Re01 N007 C00N C00R 172.4(4) . . . . ?
Re01 N008 C00E O006 179.4(3) . . . . ?
Re01 N008 C00E C00B -10.8(6) . . . . ?
Re01 N008 C00L C00O 2.0(9) . . . . ?
Re01 N008 C00L C00T 179.6(4) . . . . ?
Re02 N009 C00H C00D 0.7(5) . . . . ?
Re02 N009 C00H C00U 179.6(4) . . . . ?
Re02 N009 C010 C019 -179.0(4) . . . . ?
Re02 N00A C00D O005 176.8(3) . . . . ?
Re02 N00A C00D C00H -1.7(6) . . . . ?
Re02 N00A C00V C00G -176.0(4) . . . . ?
Re02 N00A C00V C014 4.6(9) . . . . ?
O005 C00D C00H N009 -177.7(4) . . . . ?
O005 C00D C00H C00U 3.4(8) . . . . ?
O005 C00G C00V N00A -0.8(5) . . . . ?
O005 C00G C00V C014 178.7(4) . . . . ?
O006 C00T C013 C018 3.4(9) . . . . ?
O006 C00T C013 C01E -176.9(5) . . . . ?
N007 C00B C00E O006 166.3(4) . . . . ?
N007 C00B C00E N008 -2.7(7) . . . . ?
N007 C00B C00M C016 -2.2(8) . . . . ?
N007 C00N C00R C016 -2.0(9) . . . . ?
N008 C00L C00O C00W 175.8(5) . . . . ?
N008 C00L C00T O006 0.3(5) . . . . ?
N008 C00L C00T C013 -177.2(5) . . . . ?
N009 C00H C00U C01A 0.1(8) . . . . ?
N009 C010 C019 C01A -1.6(10) . . . . ?
N00A C00D C00H N009 0.7(7) . . . . ?
N00A C00D C00H C00U -178.2(5) . . . . ?
N00A C00V C014 C015 178.6(5) . . . . ?
C00B N007 C00N C00R -0.7(8) . . . . ?
C00B C00M C016 C00R -0.6(9) . . . . ?
C00C C00G C00V N00A -179.7(4) . . . . ?
C00C C00G C00V C014 -0.3(7) . . . . ?
C00C C00S C015 C012 176.6(5) . . . . ?
C00C C00S C015 C014 -1.2(8) . . . . ?
C00D O005 C00G C00C 179.1(5) . . . . ?
C00D O005 C00G C00V 0.2(5) . . . . ?
C00D N00A C00V C00G 1.1(5) . . . . ?
C00D N00A C00V C014 -178.3(5) . . . . ?
C00D C00H C00U C01A 178.9(5) . . . . ?
C00E O006 C00T C00L -0.9(5) . . . . ?
C00E O006 C00T C013 176.5(5) . . . . ?
C00E N008 C00L C00O -177.2(5) . . . . ?
C00E N008 C00L C00T 0.4(5) . . . . ?
C00E C00B C00M C016 171.2(5) . . . . ?
C00G O005 C00D N00A 0.5(5) . . . . ?
C00G O005 C00D C00H 179.0(4) . . . . ?
C00G C00C C00K C01D 174.6(5) . . . . ?
C00G C00C C00K C01F 53.9(7) . . . . ?
C00G C00C C00K C01J -67.1(6) . . . . ?
C00G C00C C00S C015 0.3(7) . . . . ?
C00G C00V C014 C015 -0.7(7) . . . . ?
C00H N009 C010 C019 2.4(8) . . . . ?
C00H C00U C01A C019 0.7(9) . . . . ?
C00K C00C C00G O005 1.0(8) . . . . ?
C00K C00C C00G C00V 179.7(4) . . . . ?
C00K C00C C00S C015 -179.0(5) . . . . ?
C00L N008 C00E O006 -1.1(6) . . . . ?
C00L N008 C00E C00B 168.7(4) . . . . ?
C00L C00O C00W C00X -178.2(5) . . . . ?
C00L C00O C00W C01E 1.6(7) . . . . ?
C00L C00T C013 C018 -179.6(5) . . . . ?
C00L C00T C013 C01E 0.1(8) . . . . ?
C00M C00B C00E O006 -7.7(8) . . . . ?
C00M C00B C00E N008 -176.7(5) . . . . ?
C00N N007 C00B C00E -171.3(4) . . . . ?
C00N N007 C00B C00M 2.8(7) . . . . ?
C00N C00R C016 C00M 2.6(10) . . . . ?
C00O C00L C00T O006 178.2(4) . . . . ?
C00O C00L C00T C013 0.7(8) . . . . ?
C00O C00W C00X C01O 17.0(10) . . . . ?
C00O C00W C00X C01P -107.4(9) . . . . ?
C00O C00W C00X C5 129.0(9) . . . . ?
C00O C00W C01E C013 -0.9(8) . . . . ?
C00S C00C C00G O005 -178.3(4) . . . . ?
C00S C00C C00G C00V 0.5(7) . . . . ?
C00S C00C C00K C01D -6.3(8) . . . . ?
C00S C00C C00K C01F -127.0(6) . . . . ?
C00S C00C C00K C01J 112.0(6) . . . . ?
C00T O006 C00E N008 1.3(6) . . . . ?
C00T O006 C00E C00B -168.6(5) . . . . ?
C00T C00L C00O C00W -1.6(7) . . . . ?
C00T C013 C018 C01G -57.6(8) . . . . ?
C00T C013 C018 C01L -176.8(6) . . . . ?
C00T C013 C018 C01M 60.7(7) . . . . ?
C00T C013 C01E C00W 0.0(8) . . . . ?
C00V N00A C00D O005 -1.0(6) . . . . ?
C00V N00A C00D C00H -179.5(4) . . . . ?
C00V C014 C015 C00S 1.3(7) . . . . ?
C00V C014 C015 C012 -176.6(4) . . . . ?
C00X C00W C01E C013 178.9(5) . . . . ?
C010 N009 C00H C00D 179.4(4) . . . . ?
C010 N009 C00H C00U -1.7(7) . . . . ?
C010 C019 C01A C00U 0.0(10) . . . . ?
C018 C013 C01E C00W 179.7(5) . . . . ?
C01E C00W C00X C01O -162.8(9) . . . . ?
C01E C00W C00X C01P 72.8(10) . . . . ?
C01E C00W C00X C5 -50.9(10) . . . . ?
C01E C013 C018 C01G 122.7(6) . . . . ?
C01E C013 C018 C01L 3.6(9) . . . . ?
C01E C013 C018 C01M -118.9(7) . . . . ?
C01I C012 C015 C00S 138.9(6) . . . . ?
C01I C012 C015 C014 -43.2(7) . . . . ?
C01K C012 C015 C00S -100.6(6) . . . . ?
C01K C012 C015 C014 77.3(7) . . . . ?
C01N C012 C015 C00S 16.9(8) . . . . ?
C01N C012 C015 C014 -165.3(6) . . . . ?
